data_1536743
loop_
_publ_author_name
'Xue Ganglin'
'Vaissermann, J.'
'Gouzerh, P.'

_publ_section_title
;
 Cerium(III) complexes with lacunary polyoxotungstates. Synthesis and
 structural characterization of a novel heteropolyoxotungstate based on
 alpha - (Sb W9 O33)(9-) units
;
_journal_name_full 'Journal of Cluster Science'
_journal_page_first 409
_journal_page_last 421
_journal_volume 13
_journal_year 2002
_chemical_formula_sum 'As4 Ce H136 Na25 O208 W40'
_chemical_name_systematic 'Na25 (Ce (H2 O)5 As4 W40 O140) (H2 O)63'
_space_group_IT_number 59
_symmetry_space_group_name_Hall '-P 2c 2bc'
_symmetry_space_group_name_H-M 'P n m m :2'
_cell_angle_alpha 90
_cell_angle_beta 90
_cell_angle_gamma 90
_cell_formula_units_Z 2
_cell_length_a 13.973
_cell_length_b 22.656
_cell_length_c 31.252
_cell_volume 9893.517
_citation_journal_id_ASTM JCSCEB
_cod_data_source_file XueGanglin_JCSCEB_2002_1525.cif
_cod_data_source_block H136As4Ce1Na25O208W40
_cod_original_cell_volume 9893.518
_cod_original_sg_symbol_Hall '-P 2ab 2a (z,x,y)'
_cod_original_formula_sum 'H136 As4 Ce1 Na25 O208 W40'
_cod_database_code 1536743

loop_
_symmetry_equiv_pos_as_xyz
x,y,z
x,-y+1/2,-z+1/2
-x,y+1/2,-z
-x,-y,z+1/2
-x,-y,-z
-x,y-1/2,z-1/2
x,-y-1/2,z
x,y,-z-1/2

loop_
_atom_site_label
_atom_site_type_symbol
_atom_site_fract_x
_atom_site_fract_y
_atom_site_fract_z
_atom_site_occupancy
_atom_site_U_iso_or_equiv
Na5 Na+1 0.267 0.4505 0.4582 1 0.0
O24 O-2 0.453 -0.102 0.25 1 0.0
O5 O-2 0.816 0.3072 0.525 1 0.0
O20 O-2 0.24 0.042 0.25 1 0.0
O35 O-2 0.815 0.1863 0.307 1 0.0
O57 O-2 0.281 0.322 0.348 1 0.0
W4 W+6 0.079 0.33084 0.42889 1 0.0
O31 O-2 0.956 -0.167 0.292 1 0.0
O61 O-2 0.574 -0.25 0.325 1 0.0
O51 O-2 0.419 0.43 0.48 1 0.0
O30 O-2 0.592 0.004 0.4229 1 0.0
O58 O-2 0.355 0.25 0.25 1 0.0
O43 O-2 0.679 -0.131 0.25 1 0.0
O19 O-2 0.59 0.25 0.419 1 0.0
Na9 Na+1 0.56 -0.25 0.25 1 0.0
Na8 Na+1 0.862 -0.25 0.317 1 0.0
O37 O-2 0.867 0.387 0.3761 1 0.0
O53 O-2 0.326 0.539 0.494 1 0.0
O10 O-2 0.064 0.3417 0.4946 1 0.0
O12 O-2 0.006 0.4075 0.4303 1 0.0
O29 O-2 0.53 0.06 0.3431 1 0.0
O23 O-2 0.365 -0.132 0.3278 1 0.0
O15 O-2 0.191 0.362 0.4291 1 0.0
O44 O-2 0.883 0.493 0.559 1 0.0
Na2 Na+1 0.663 0.25 0.3305 1 0.0
Na6 Na+1 0.414 -0.047 0.4277 1 0.0
O59 O-2 0.918 -0.25 0.386 1 0.0
O60 O-2 0.79 -0.25 0.25 1 0.0
O7 O-2 0.968 0.357 0.5714 1 0.0
O52 O-2 0.209 0.415 0.523 1 0.0
O22 O-2 0.395 0.103 0.2911 1 0.0
O38 O-2 0.701 0.1728 0.3749 1 0.0
W9 W+6 0.6099 -0.00164 0.36776 1 0.0
W7 W+6 0.4602 -0.0912 0.3101 1 0.0
W10 W+6 0.7018 -0.1134 0.30866 1 0.0
O17 O-2 0.552 0.1293 0.4274 1 0.0
O8 O-2 0.967 0.25 0.528 1 0.0
O32 O-2 0.741 -0.18 0.33 1 0.0
O47 O-2 0.05 0.467 0.641 1 0.0
O41 O-2 0.675 -0.075 0.3643 1 0.0
O48 O-2 0.74 0.112 0.593 1 0.0
W5 W+6 0.6506 0.1752 0.42935 1 0.0
O14 O-2 0.056 0.319 0.3748 1 0.0
O21 O-2 0.394 -0.018 0.2084 1 0.0
Na3 Na+1 0.897 0.4291 0.6218 1 0.0
O50 O-2 0.875 0.356 0.672 1 0.0
O2 O-2 0.016 0.25 0.305 1 0.0
O39 O-2 0.561 -0.141 0.3171 1 0.0
W3 W+6 0.8749 0.40838 0.43555 1 0.0
O49 O-2 0.81 0.498 0.663 1 0.0
O11 O-2 0.855 0.484 0.4324 1 0.0
O25 O-2 0.494 -0.05 0.3591 1 0.0
W1 W+6 0.7168 0.25 0.51859 1 0.0
O55 O-2 0.492 -0.131 0.449 1 0.0
As1 As+3 0.8703 0.25 0.4178 1 0.0
W11 W+6 0.7786 0.11866 0.3288 1 0.0
O46 O-2 0.803 -0.072 0.2984 1 0.0
O33 O-2 0.599 -0.0356 0.2931 1 0.0
O27 O-2 0.528 0.055 0.25 1 0.0
Ce1 Ce+3 0.8785 0.25 0.25 1 0.0
O4 O-2 0.664 0.25 0.568 1 0.0
O26 O-2 0.5 0.1833 0.3357 1 0.0
O34 O-2 0.843 0.071 0.2968 1 0.0
O42 O-2 0.711 0.045 0.3576 1 0.0
O13 O-2 0.751 0.122 0.4472 1 0.0
O6 O-2 0.642 0.19 0.4909 1 0.0
Na1 Na+1 0.873 -0.0042 0.25 1 0.0
O56 O-2 0.175 0.17 0.25 1 0.0
W8 W+6 0.5215 0.12313 0.30411 1 0.0
O18 O-2 0.761 0.25 0.4452 1 0.0
O28 O-2 0.52 0.168 0.25 1 0.0
O36 O-2 0.924 0.308 0.4474 1 0.0
O45 O-2 0.029 -0.02 0.25 1 0.0
O40 O-2 0.653 0.1211 0.2997 1 0.0
Na10 Na+1 0.726 -0.25 0.393 1 0.0
O16 O-2 0.102 0.25 0.444 1 0.0
Na4 Na+1 0.418 0.25 0.378 1 0.0
O1 O-2 0.674 0.25 0.25 1 0.0
O54 O-2 0.336 0.464 0.389 1 0.0
W2 W+6 0.9468 0.33171 0.52156 1 0.0
As2 As+3 0.6379 0.0094 0.25 1 0.0
Na7 Na+1 0.212 0.25 0.303 1 0.0
O9 O-2 0.899 0.4044 0.4961 1 0.0
W6 W+6 0.3681 0.03764 0.25 1 0.0
O3 O-2 0.97 0.351 0.25 1 0.0
